data_4104120
loop_
_publ_author_name
'Liqing Ma'
'David J. Mihalcik'
'Wenbin Lin'

_publ_section_title
;
 Highly Porous and Robust 4,8-Connected Metal-Organic Frameworks for
 Hydrogen Storage
;
_journal_name_full 'Journal of the American Chemical Society'
_journal_page_first 4610
_journal_page_last 4612
_journal_paper_doi 10.1021/ja809590n
_journal_volume 131
_journal_year 2009
_chemical_formula_sum 'C28 H6 Cu2 O11'
_chemical_formula_weight 645.41
_chemical_name_systematic
; 
 ? 
;
_space_group_IT_number 75
_symmetry_cell_setting tetragonal
_symmetry_space_group_name_Hall 'P 4'
_symmetry_space_group_name_H-M 'P 4'
_atom_sites_solution_hydrogens geom
_atom_sites_solution_primary direct
_atom_sites_solution_secondary difmap
_audit_creation_method SHELXL-97
_cell_angle_alpha 90.00
_cell_angle_beta 90.00
_cell_angle_gamma 90.00
_cell_formula_units_Z 4
_cell_length_a 18.2959(3)
_cell_length_b 18.2959(3)
_cell_length_c 17.1099(3)
_cell_measurement_temperature 200(2)
_cell_volume 5727.37(17)
_computing_structure_refinement 'SHELXL-97 (Sheldrick, 1997)'
_computing_structure_solution 'SHELXS-97 (Sheldrick, 1990)'
_diffrn_ambient_temperature 200(2)
_diffrn_measured_fraction_theta_full 0.988
_diffrn_measured_fraction_theta_max 0.988
_diffrn_radiation_monochromator graphite
_diffrn_radiation_source 'fine-focus sealed tube'
_diffrn_radiation_type CuK\a
_diffrn_radiation_wavelength 1.54178
_diffrn_reflns_av_R_equivalents 0.0276
_diffrn_reflns_av_sigmaI/netI 0.0323
_diffrn_reflns_limit_h_max 19
_diffrn_reflns_limit_h_min -21
_diffrn_reflns_limit_k_max 21
_diffrn_reflns_limit_k_min -21
_diffrn_reflns_limit_l_max 19
_diffrn_reflns_limit_l_min -20
_diffrn_reflns_number 28709
_diffrn_reflns_theta_full 66.07
_diffrn_reflns_theta_max 66.07
_diffrn_reflns_theta_min 2.41
_exptl_absorpt_coefficient_mu 1.174
_exptl_absorpt_correction_T_max 0.8436
_exptl_absorpt_correction_T_min 0.5848
_exptl_absorpt_correction_type numerical
_exptl_absorpt_process_details SADABS
_exptl_crystal_colour blue
_exptl_crystal_density_diffrn 0.748
_exptl_crystal_density_method 'not measured'
_exptl_crystal_description 'thin plate'
_exptl_crystal_F_000 1280
_exptl_crystal_size_max 0.40
_exptl_crystal_size_mid 0.40
_exptl_crystal_size_min 0.05
_refine_diff_density_max 0.434
_refine_diff_density_min -0.238
_refine_diff_density_rms 0.053
_refine_ls_abs_structure_details 'Flack H D (1983), Acta Cryst. A39, 876-881'
_refine_ls_abs_structure_Flack 0.47(6)
_refine_ls_extinction_method none
_refine_ls_goodness_of_fit_ref 1.020
_refine_ls_hydrogen_treatment constr
_refine_ls_matrix_type full
_refine_ls_number_parameters 403
_refine_ls_number_reflns 9676
_refine_ls_number_restraints 239
_refine_ls_restrained_S_all 1.030
_refine_ls_R_factor_all 0.0650
_refine_ls_R_factor_gt 0.0546
_refine_ls_shift/su_max 0.001
_refine_ls_shift/su_mean 0.000
_refine_ls_structure_factor_coef Fsqd
_refine_ls_weighting_details 'calc w=1/[\s^2^(Fo^2^)+(0.1000P)^2^+0.5322P] where P=(Fo^2^+2Fc^2^)/3'
_refine_ls_weighting_scheme calc
_refine_ls_wR_factor_gt 0.1519
_refine_ls_wR_factor_ref 0.1606
_reflns_number_gt 7201
_reflns_number_total 9676
_reflns_threshold_expression >2sigma(I)
_cod_data_source_file ja809590n_si_002_2.cif
_cod_data_source_block 1'_racL48OEtCu
_cod_database_code 4104120

loop_
_symmetry_equiv_pos_as_xyz
'x, y, z'
'-x, -y, z'
'-y, x, z'
'y, -x, z'

loop_
_atom_site_label
_atom_site_type_symbol
_atom_site_fract_x
_atom_site_fract_y
_atom_site_fract_z
_atom_site_U_iso_or_equiv
_atom_site_adp_type
_atom_site_occupancy
_atom_site_symmetry_multiplicity
_atom_site_calc_flag
_atom_site_refinement_flags
C27A C 0.72781(16) 0.99943(18) 0.49086(16) 0.0724(15) Uani 1 1 d G
H27A H 0.7561 0.9986 0.4443 0.087 Uiso 1 1 calc R
C28A C 0.7080(2) 1.06580(15) 0.52423(19) 0.0757(15) Uani 1 1 d G
C29A C 0.6666(2) 1.06697(16) 0.59236(19) 0.0902(19) Uani 1 1 d G
H29A H 0.6531 1.1123 0.6152 0.108 Uiso 1 1 calc R
C30A C 0.64506(19) 1.00177(19) 0.62711(16) 0.096(2) Uani 1 1 d G
C31A C 0.6649(2) 0.93540(16) 0.59374(18) 0.099(2) Uani 1 1 d G
H31A H 0.6501 0.8908 0.6175 0.118 Uiso 1 1 calc R
C32A C 0.70625(19) 0.93423(15) 0.52561(18) 0.0747(15) Uani 1 1 d G
C17A C 0.5407(5) 1.0542(5) 0.9931(5) 0.091(3) Uani 0.50 1 d PDU
C18A C 0.5341(7) 1.1061(5) 1.0531(6) 0.113(4) Uani 0.50 1 d PDU
C21A C 0.49759(12) 0.85607(12) 1.18847(12) 0.097(2) Uani 1 1 d G
C22A C 0.56432(12) 0.83641(17) 1.22111(15) 0.0851(17) Uani 1 1 d G
H22A H 0.6086 0.8519 1.1973 0.102 Uiso 1 1 calc R
C23A C 0.56625(14) 0.79412(19) 1.28858(16) 0.0746(15) Uani 1 1 d G
C24A C 0.50144(16) 0.77150(15) 1.32340(14) 0.0739(15) Uani 1 1 d G
H24A H 0.5028 0.7426 1.3695 0.089 Uiso 1 1 calc R
C25A C 0.43471(14) 0.79117(19) 1.29075(17) 0.0725(14) Uani 1 1 d G
C26A C 0.43278(12) 0.83345(18) 1.22329(16) 0.0867(17) Uani 1 1 d G
H26A H 0.3872 0.8469 1.2010 0.104 Uiso 1 1 calc R
C11A C 0.5359(3) 0.9341(3) 0.94614(15) 0.095(3) Uani 0.50 1 d PGDU
C12A C 0.5316(3) 0.9827(2) 1.00854(19) 0.094(3) Uani 0.50 1 d PGDU
C13A C 0.5137(2) 0.95725(16) 1.08277(17) 0.097(3) Uani 0.50 1 d PGDU
C14A C 0.50022(17) 0.88321(16) 1.09461(13) 0.122(5) Uani 0.50 1 d PGDU
C15A C 0.5045(3) 0.8346(2) 1.03221(12) 0.172(6) Uani 0.50 1 d PGDU
C16A C 0.5224(3) 0.8600(3) 0.95797(12) 0.173(6) Uani 0.50 1 d PGDU
C19A C 0.5071(7) 1.0879(6) 1.1273(6) 0.090(3) Uani 0.50 1 d PDU
C20A C 0.5058(15) 1.0114(7) 1.1446(4) 0.069(3) Uani 0.50 1 d PDU
C1A C 0.6189(3) 0.9996(4) 0.7181(2) 0.083(3) Uani 0.50 1 d PGDU
C2A C 0.5446(3) 0.9899(3) 0.7319(2) 0.080(2) Uani 0.50 1 d PGDU
C3A C 0.5205(3) 0.9683(3) 0.8053(3) 0.073(2) Uani 0.50 1 d PGDU
C4A C 0.5705(3) 0.9564(3) 0.8651(2) 0.0707(19) Uani 0.50 1 d PGDU
C5A C 0.6448(3) 0.9660(5) 0.8513(3) 0.122(4) Uani 0.50 1 d PGDU
C6A C 0.6690(3) 0.9876(5) 0.7779(3) 0.142(5) Uani 0.50 1 d PGDU
C7A C 0.5000 1.0000 0.6702(4) 0.0667(19) Uani 1 2 d SDU
C8A C 0.4216(6) 0.9896(6) 0.6844(6) 0.100(4) Uani 0.50 1 d PDU
C9A C 0.3926(6) 0.9686(9) 0.7578(5) 0.122(4) Uani 0.50 1 d PDU
C10A C 0.4474(5) 0.9621(7) 0.8171(5) 0.094(3) Uani 0.50 1 d PDU
Cu1 Cu 0.71276(4) 1.28741(4) 0.46057(3) 0.0676(2) Uani 1 1 d .
Cu2 Cu 0.78744(4) 1.21240(4) 0.35466(2) 0.0654(2) Uani 1 1 d .
C1B C 0.3660(3) 0.7759(3) 1.3308(3) 0.0735(16) Uani 1 1 d .
C2B C 0.6311(4) 0.7769(3) 1.3281(4) 0.0780(17) Uani 1 1 d .
O5 O 0.7628(2) 0.8690(2) 0.4242(2) 0.0837(12) Uani 1 1 d .
C3B C 0.7240(4) 0.8615(3) 0.4839(3) 0.0781(18) Uani 1 1 d .
O6 O 0.6986(3) 0.8064(3) 0.5123(2) 0.0948(15) Uani 1 1 d .
O3 O 0.7633(2) 1.1322(2) 0.4208(2) 0.0843(12) Uani 1 1 d .
C4B C 0.7259(3) 1.1369(3) 0.4822(3) 0.0660(14) Uani 1 1 d .
O4 O 0.6996(2) 1.1929(3) 0.5116(2) 0.0825(12) Uani 1 1 d .
O7 O 0.6940(3) 0.7996(3) 1.2975(3) 0.0883(13) Uani 1 1 d .
O2 O 0.3072(2) 0.7987(2) 1.2987(2) 0.0810(12) Uani 1 1 d .
O1 O 0.3701(2) 0.7379(2) 1.3916(2) 0.0857(12) Uani 1 1 d .
O8 O 0.63060(19) 0.7384(2) 1.3922(2) 0.0744(10) Uani 1 1 d .
O9 O 0.8471(3) 1.1482(3) 0.2731(3) 0.1313(18) Uani 1 1 d .
O10 O 0.6511(4) 1.3501(4) 0.5450(3) 0.173(3) Uani 1 1 d .
O2E O 0.4879(6) 0.8152(6) 0.9010(6) 0.155(4) Uiso 0.50 1 d PD
O1E O 0.6896(5) 0.9458(5) 0.9148(5) 0.129(3) Uiso 0.50 1 d PDU
C1E C 0.7673(8) 0.9470(10) 0.9064(10) 0.151(5) Uiso 0.50 1 d PDU
C3E C 0.4958(9) 0.7393(7) 0.9044(9) 0.134(4) Uiso 0.50 1 d PDU
C4E C 0.426(2) 0.711(2) 0.859(3) 0.48(3) Uiso 0.50 1 d PDU
C2E C 0.8143(18) 0.893(2) 0.874(3) 0.359(19) Uiso 0.50 1 d PDU

loop_
_atom_site_aniso_label
_atom_site_aniso_U_11
_atom_site_aniso_U_22
_atom_site_aniso_U_33
_atom_site_aniso_U_23
_atom_site_aniso_U_13
_atom_site_aniso_U_12
C27A 0.082(4) 0.077(3) 0.059(3) -0.005(3) 0.000(3) 0.003(3)
C28A 0.063(3) 0.117(4) 0.047(3) -0.005(3) 0.017(2) 0.006(3)
C29A 0.109(5) 0.085(4) 0.077(4) -0.018(3) 0.041(3) -0.006(3)
C30A 0.085(4) 0.108(5) 0.095(5) -0.012(4) 0.017(4) 0.007(4)
C31A 0.134(5) 0.127(5) 0.035(2) -0.005(3) 0.023(3) -0.017(4)
C32A 0.063(3) 0.105(4) 0.056(3) -0.003(3) -0.003(3) 0.004(3)
C17A 0.096(7) 0.111(6) 0.065(5) -0.011(5) 0.018(5) 0.006(6)
C18A 0.203(12) 0.088(6) 0.048(5) -0.003(4) 0.015(6) -0.007(7)
C21A 0.097(4) 0.128(5) 0.064(3) 0.047(4) 0.006(3) 0.017(4)
C22A 0.106(5) 0.096(4) 0.054(3) 0.005(3) 0.004(3) -0.030(4)
C23A 0.058(3) 0.107(4) 0.059(3) -0.004(3) -0.010(3) 0.004(3)
C24A 0.099(4) 0.078(3) 0.045(3) 0.008(3) 0.003(3) 0.002(3)
C25A 0.062(3) 0.096(4) 0.060(3) 0.017(3) -0.003(3) 0.001(3)
C26A 0.066(3) 0.075(3) 0.119(5) 0.009(3) 0.008(3) 0.003(3)
C11A 0.170(9) 0.089(5) 0.026(3) 0.009(3) -0.006(4) -0.007(6)
C12A 0.102(7) 0.116(6) 0.064(5) -0.015(5) 0.031(5) 0.001(7)
C13A 0.146(9) 0.094(5) 0.050(4) -0.011(4) -0.021(5) 0.009(6)
C14A 0.248(16) 0.095(6) 0.022(4) -0.013(4) -0.023(7) 0.021(9)
C15A 0.41(2) 0.065(6) 0.044(5) -0.002(4) 0.030(9) -0.019(10)
C16A 0.389(19) 0.101(6) 0.028(4) -0.012(4) 0.051(8) -0.031(11)
C19A 0.120(8) 0.103(6) 0.048(5) -0.033(5) -0.001(5) -0.035(7)
C20A 0.064(8) 0.100(7) 0.042(4) -0.008(4) -0.015(6) -0.021(8)
C1A 0.078(5) 0.127(8) 0.043(5) -0.043(5) -0.012(4) 0.015(6)
C2A 0.099(5) 0.115(6) 0.026(3) -0.005(3) -0.001(3) -0.007(5)
C3A 0.139(6) 0.054(4) 0.026(3) -0.015(3) 0.010(3) 0.005(5)
C4A 0.101(5) 0.064(4) 0.047(4) 0.000(3) 0.005(4) 0.016(4)
C5A 0.125(6) 0.208(12) 0.035(4) 0.004(5) -0.001(5) -0.005(8)
C6A 0.103(7) 0.291(16) 0.032(4) -0.003(7) 0.005(4) -0.002(10)
C7A 0.089(4) 0.069(4) 0.041(3) 0.000 0.000 0.004(4)
C8A 0.088(5) 0.166(11) 0.046(5) 0.005(6) 0.024(5) 0.001(7)
C9A 0.115(6) 0.228(13) 0.021(4) 0.007(6) 0.011(4) 0.000(9)
C10A 0.110(6) 0.134(8) 0.039(4) 0.013(5) 0.001(4) 0.003(7)
Cu1 0.0763(5) 0.0783(5) 0.0482(4) -0.0160(4) 0.0114(4) 0.0073(4)
Cu2 0.0752(5) 0.0751(5) 0.0459(4) -0.0107(4) 0.0080(4) 0.0053(3)
C1B 0.073(3) 0.092(4) 0.056(3) -0.003(3) -0.020(2) 0.015(3)
C2B 0.093(4) 0.071(3) 0.071(3) 0.010(3) 0.024(3) 0.003(3)
O5 0.120(3) 0.066(2) 0.064(2) 0.0127(18) 0.009(2) -0.018(2)
C3B 0.097(4) 0.074(4) 0.063(3) -0.015(3) 0.021(3) 0.008(3)
O6 0.156(4) 0.082(3) 0.046(2) 0.0048(19) 0.029(2) -0.023(3)
O3 0.100(3) 0.092(3) 0.062(2) -0.023(2) -0.003(2) 0.004(2)
C4B 0.091(4) 0.058(3) 0.048(3) -0.004(2) 0.009(2) -0.001(3)
O4 0.102(3) 0.094(3) 0.051(2) -0.007(2) 0.017(2) 0.001(2)
O7 0.087(3) 0.112(3) 0.066(2) 0.011(2) 0.006(2) -0.008(2)
O2 0.081(3) 0.091(3) 0.071(2) 0.010(2) 0.011(2) 0.004(2)
O1 0.090(3) 0.107(3) 0.060(2) 0.025(2) 0.018(2) -0.007(2)
O8 0.072(2) 0.089(2) 0.062(2) 0.026(2) -0.0065(18) 0.0028(19)
O9 0.154(4) 0.135(4) 0.105(3) -0.035(3) 0.063(3) 0.045(3)
O10 0.209(6) 0.253(7) 0.058(2) 0.002(3) 0.035(3) 0.132(5)

loop_
_atom_type_symbol
_atom_type_description
_atom_type_scat_dispersion_real
_atom_type_scat_dispersion_imag
_atom_type_scat_source
C C 0.0181 0.0091 'International Tables Vol C Tables 4.2.6.8 and 6.1.1.4'
O O 0.0492 0.0322 'International Tables Vol C Tables 4.2.6.8 and 6.1.1.4'
Cu Cu -1.9646 0.5888 'International Tables Vol C Tables 4.2.6.8 and 6.1.1.4'
H H 0.0000 0.0000 'International Tables Vol C Tables 4.2.6.8 and 6.1.1.4'

loop_
_geom_angle_atom_site_label_1
_geom_angle_atom_site_label_2
_geom_angle_atom_site_label_3
_geom_angle
_geom_angle_site_symmetry_1
_geom_angle_site_symmetry_3
C28A C27A C32A 120.0 . .
C27A C28A C29A 120.0 . .
C27A C28A C4B 119.8(3) . .
C29A C28A C4B 120.0(3) . .
C28A C29A C30A 120.0 . .
C31A C30A C29A 120.0 . .
C31A C30A C8A 123.1(5) . 2_675
C29A C30A C8A 113.6(5) . 2_675
C31A C30A C1A 116.6(3) . .
C29A C30A C1A 120.9(3) . .
C8A C30A C1A 34.8(4) 2_675 .
C30A C31A C32A 120.0 . .
C31A C32A C27A 120.0 . .
C31A C32A C3B 121.1(3) . .
C27A C32A C3B 118.8(3) . .
C12A C17A C18A 120.2(8) . .
C12A C17A C12A 54.6(5) . 2_675
C18A C17A C12A 95.6(7) . 2_675
C12A C17A C11A 96.7(6) . 2_675
C18A C17A C11A 101.3(6) . 2_675
C12A C17A C11A 52.5(4) 2_675 2_675
C12A C17A C13A 70.0(5) . 2_675
C18A C17A C13A 54.6(5) . 2_675
C12A C17A C13A 47.8(3) 2_675 2_675
C11A C17A C13A 87.7(5) 2_675 2_675
C12A C17A C16A 137.4(6) . 2_675
C18A C17A C16A 69.2(6) . 2_675
C12A C17A C16A 84.2(5) 2_675 2_675
C11A C17A C16A 42.8(3) 2_675 2_675
C13A C17A C16A 91.5(5) 2_675 2_675
C14A C18A C15A 72.0(8) 2_675 2_675
C14A C18A C19A 32.4(7) 2_675 .
C15A C18A C19A 104.4(9) 2_675 .
C14A C18A C17A 136.8(11) 2_675 .
C15A C18A C17A 113.4(8) 2_675 .
C19A C18A C17A 122.1(9) . .
C14A C18A C13A 62.7(6) 2_675 2_675
C15A C18A C13A 113.4(10) 2_675 2_675
C19A C18A C13A 47.3(5) . 2_675
C17A C18A C13A 77.3(6) . 2_675
C14A C18A C16A 101.4(10) 2_675 2_675
C15A C18A C16A 43.2(4) 2_675 2_675
C19A C18A C16A 128.4(10) . 2_675
C17A C18A C16A 70.3(5) . 2_675
C13A C18A C16A 101.9(7) 2_675 2_675
C22A C21A C26A 120.0 . .
C22A C21A C19A 121.3(5) . 2_675
C26A C21A C19A 117.6(5) . 2_675
C22A C21A C14A 115.8 . .
C26A C21A C14A 121.4 . .
C19A C21A C14A 27.6(5) 2_675 .
C23A C22A C21A 120.0 . .
C22A C23A C24A 120.0 . .
C22A C23A C2B 123.2(3) . .
C24A C23A C2B 116.6(3) . .
C23A C24A C25A 120.0 . .
C26A C25A C24A 120.0 . .
C26A C25A C1B 118.3(3) . .
C24A C25A C1B 121.3(3) . .
C25A C26A C21A 120.0 . .
C12A C11A C16A 120.0 . .
C12A C11A C4A 122.1(3) . .
C16A C11A C4A 116.8(3) . .
C12A C11A C17A 59.3(4) . 2_675
C16A C11A C17A 84.5(4) . 2_675
C4A C11A C17A 138.1(5) . 2_675
C12A C12A C17A 69.0(5) 2_675 .
C12A C12A C13A 87.45(19) 2_675 .
C17A C12A C13A 122.3(4) . .
C12A C12A C11A 110.9(3) 2_675 .
C17A C12A C11A 117.6(4) . .
C13A C12A C11A 120.0 . .
C12A C12A C17A 56.4(5) 2_675 2_675
C17A C12A C17A 120.7(5) . 2_675
C13A C12A C17A 78.8(4) . 2_675
C11A C12A C17A 68.2(4) . 2_675
C12A C12A C13A 47.9(2) 2_675 2_675
C17A C12A C13A 67.5(5) . 2_675
C13A C12A C13A 58.23(15) . 2_675
C11A C12A C13A 157.0(4) . 2_675
C17A C12A C13A 89.6(6) 2_675 2_675
C19A C13A C20A 71.7(7) 2_675 2_675
C19A C13A C12A 153.4(6) 2_675 .
C20A C13A C12A 133.1(5) 2_675 .
C19A C13A C14A 34.1(6) 2_675 .
C20A C13A C14A 105.8(5) 2_675 .
C12A C13A C14A 120.0 . .
C19A C13A C20A 88.6(8) 2_675 .
C20A C13A C20A 18.0(13) 2_675 .
C12A C13A C20A 117.3(4) . .
C14A C13A C20A 122.6(5) . .
C19A C13A C18A 60.2(6) 2_675 2_675
C20A C13A C18A 117.4(11) 2_675 2_675
C12A C13A C18A 94.8(4) . 2_675
C14A C13A C18A 38.1(4) . 2_675
C20A C13A C18A 134.1(10) . 2_675
C19A C13A C13A 124.4(7) 2_675 2_675
C20A C13A C13A 58.5(6) 2_675 2_675
C12A C13A C13A 75.71(16) . 2_675
C14A C13A C13A 150.7(4) . 2_675
C20A C13A C13A 47.3(6) . 2_675
C18A C13A C13A 122.9(6) 2_675 2_675
C19A C13A C17A 106.3(7) 2_675 2_675
C20A C13A C17A 126.9(12) 2_675 2_675
C12A C13A C17A 53.4(3) . 2_675
C14A C13A C17A 85.1(3) . 2_675
C20A C13A C17A 129.0(10) . 2_675
C18A C13A C17A 48.1(4) 2_675 2_675
C13A C13A C17A 86.7(4) 2_675 2_675
C19A C13A C12A 134.5(8) 2_675 2_675
C20A C13A C12A 100.2(9) 2_675 2_675
C12A C13A C12A 44.6(3) . 2_675
C14A C13A C12A 126.2(3) . 2_675
C20A C13A C12A 92.8(7) . 2_675
C18A C13A C12A 88.1(5) 2_675 2_675
C13A C13A C12A 46.06(18) 2_675 2_675
C17A C13A C12A 42.5(3) 2_675 2_675
C19A C14A C18A 106.1(11) 2_675 2_675
C19A C14A C15A 172.4(10) 2_675 .
C18A C14A C15A 66.6(7) 2_675 .
C19A C14A C13A 58.4(7) 2_675 .
C18A C14A C13A 79.2(6) 2_675 .
C15A C14A C13A 120.0 . .
C19A C14A C21A 60.7(7) 2_675 .
C18A C14A C21A 137.9(7) 2_675 .
C15A C14A C21A 123.1 . .
C13A C14A C21A 115.6 . .
C18A C15A C16A 95.5(4) 2_675 .
C18A C15A C14A 41.4(4) 2_675 .
C16A C15A C14A 120.0 . .
C15A C16A C11A 120.0 . .
C15A C16A O2E 109.2(5) . .
C11A C16A O2E 122.7(5) . .
C15A C16A C18A 41.3(3) . 2_675
C11A C16A C18A 84.8(3) . 2_675
O2E C16A C18A 120.1(7) . 2_675
C15A C16A C17A 81.7(3) . 2_675
C11A C16A C17A 52.7(3) . 2_675
O2E C16A C17A 113.3(6) . 2_675
C18A C16A C17A 40.5(4) 2_675 2_675
C14A C19A C13A 87.5(9) 2_675 2_675
C14A C19A C18A 41.5(9) 2_675 .
C13A C19A C18A 72.4(7) 2_675 .
C14A C19A C20A 143.8(11) 2_675 .
C13A C19A C20A 56.3(7) 2_675 .
C18A C19A C20A 115.2(10) . .
C14A C19A C21A 91.6(9) 2_675 2_675
C13A C19A C21A 157.6(12) 2_675 2_675
C18A C19A C21A 120.1(9) . 2_675
C20A C19A C21A 122.3(8) . 2_675
C14A C19A C20A 139.0(11) 2_675 2_675
C13A C19A C20A 51.6(6) 2_675 2_675
C18A C19A C20A 115.0(8) . 2_675
C20A C19A C20A 6.9(18) . 2_675
C21A C19A C20A 124.2(7) 2_675 2_675
C20A C20A C13A 106(4) 2_675 2_675
C20A C20A C19A 151(7) 2_675 .
C13A C20A C19A 51.9(6) 2_675 .
C20A C20A C13A 56(3) 2_675 .
C13A C20A C13A 74.2(4) 2_675 .
C19A C20A C13A 120.9(7) . .
C20A C20A C19A 22(5) 2_675 2_675
C13A C20A C19A 106.1(8) 2_675 2_675
C19A C20A C19A 157.9(9) . 2_675
C13A C20A C19A 39.7(5) . 2_675
C9A C1A C8A 97.8(11) 2_675 2_675
C9A C1A C2A 74.4(8) 2_675 .
C8A C1A C2A 51.1(7) 2_675 .
C9A C1A C6A 73.0(8) 2_675 .
C8A C1A C6A 169.5(7) 2_675 .
C2A C1A C6A 120.0 . .
C9A C1A C30A 139.2(11) 2_675 .
C8A C1A C30A 69.4(7) 2_675 .
C2A C1A C30A 116.8(3) . .
C6A C1A C30A 120.9(3) . .
C8A C2A C7A 73.3(5) 2_675 .
C8A C2A C3A 162.7(5) 2_675 .
C7A C2A C3A 123.6(4) . .
C8A C2A C1A 43.5(5) 2_675 .
C7A C2A C1A 116.3(4) . .
C3A C2A C1A 120.0 . .
C8A C2A C9A 66.2(6) 2_675 2_675
C7A C2A C9A 130.6(7) . 2_675
C3A C2A C9A 97.2(4) . 2_675
C1A C2A C9A 37.7(5) . 2_675
C8A C2A C2A 118.6(7) 2_675 2_675
C7A C2A C2A 51.5(4) . 2_675
C3A C2A C2A 75.6(3) . 2_675
C1A C2A C2A 157.8(7) . 2_675
C9A C2A C2A 131.2(9) 2_675 2_675
C8A C2A C10A 114.4(8) 2_675 2_675
C7A C2A C10A 130.5(6) . 2_675
C3A C2A C10A 53.2(4) . 2_675
C1A C2A C10A 89.8(4) . 2_675
C9A C2A C10A 53.2(5) 2_675 2_675
C2A C2A C10A 88.3(4) 2_675 2_675
C8A C2A C3A 135.6(9) 2_675 2_675
C7A C2A C3A 94.8(5) . 2_675
C3A C2A C3A 46.7(4) . 2_675
C1A C2A C3A 132.5(5) . 2_675
C9A C2A C3A 94.8(6) 2_675 2_675
C2A C2A C3A 45.4(2) 2_675 2_675
C10A C2A C3A 43.9(4) 2_675 2_675
C10A C3A C3A 62.3(6) . 2_675
C10A C3A C2A 118.2(5) . .
C3A C3A C2A 86.2(3) 2_675 .
C10A C3A C4A 121.8(5) . .
C3A C3A C4A 119.3(4) 2_675 .
C2A C3A C4A 120.0 . .
C10A C3A C10A 117.6(7) . 2_675
C3A C3A C10A 58.0(6) 2_675 2_675
C2A C3A C10A 75.0(4) . 2_675
C4A C3A C10A 76.3(5) . 2_675
C10A C3A C2A 60.8(5) . 2_675
C3A C3A C2A 47.1(3) 2_675 2_675
C2A C3A C2A 59.0(3) . 2_675
C4A C3A C2A 165.2(6) . 2_675
C10A C3A C2A 89.6(7) 2_675 2_675
C3A C4A C5A 120.0 . .
C3A C4A C11A 115.0(4) . .
C5A C4A C11A 125.0(4) . .
C3A C4A C10A 52.5(4) . 2_675
C5A C4A C10A 89.8(4) . 2_675
C11A C4A C10A 124.2(5) . 2_675
C6A C5A C4A 120.0 . .
C6A C5A O1E 125.9(5) . .
C4A C5A O1E 113.9(5) . .
C5A C6A C1A 120.0 . .
C5A C6A C9A 97.3(4) . 2_675
C1A C6A C9A 38.1(4) . 2_675
C2A C7A C2A 76.9(6) 2_675 .
C2A C7A C8A 45.2(5) 2_675 .
C2A C7A C8A 116.5(6) . .
C2A C7A C8A 116.5(7) 2_675 2_675
C2A C7A C8A 45.2(4) . 2_675
C8A C7A C8A 161.0(9) . 2_675
C1A C8A C2A 85.4(8) 2_675 2_675
C1A C8A C9A 40.0(7) 2_675 .
C2A C8A C9A 69.2(8) 2_675 .
C1A C8A C7A 145.9(11) 2_675 .
C2A C8A C7A 61.5(6) 2_675 .
C9A C8A C7A 123.3(9) . .
C1A C8A C30A 75.8(8) 2_675 2_675
C2A C8A C30A 150.7(12) 2_675 2_675
C9A C8A C30A 106.8(8) . 2_675
C7A C8A C30A 129.9(8) . 2_675
C1A C9A C8A 42.2(6) 2_675 .
C1A C9A C6A 68.9(12) 2_675 2_675
C8A C9A C6A 111.0(12) . 2_675
C1A C9A C10A 137.5(15) 2_675 .
C8A C9A C10A 112.9(9) . .
C6A C9A C10A 115.4(10) 2_675 .
C1A C9A C2A 67.9(8) 2_675 2_675
C8A C9A C2A 44.6(6) . 2_675
C6A C9A C2A 114.0(15) 2_675 2_675
C10A C9A C2A 72.8(7) . 2_675
C3A C10A C3A 59.6(6) . 2_675
C3A C10A C9A 125.3(7) . .
C3A C10A C9A 96.6(9) 2_675 .
C3A C10A C2A 75.3(5) . 2_675
C3A C10A C2A 51.8(5) 2_675 2_675
C9A C10A C2A 54.0(6) . 2_675
C3A C10A C4A 100.7(7) . 2_675
C3A C10A C4A 51.2(5) 2_675 2_675
C9A C10A C4A 97.6(9) . 2_675
C2A C10A C4A 88.8(7) 2_675 2_675
O6 Cu1 O4 91.2(2) 4_575 .
O6 Cu1 O8 87.7(2) 4_575 4_574
O4 Cu1 O8 167.12(16) . 4_574
O6 Cu1 O1 167.96(17) 4_575 2_674
O4 Cu1 O1 88.00(19) . 2_674
O8 Cu1 O1 90.35(18) 4_574 2_674
O6 Cu1 O10 94.9(2) 4_575 .
O4 Cu1 O10 96.1(2) . .
O8 Cu1 O10 96.7(2) 4_574 .
O1 Cu1 O10 97.1(2) 2_674 .
O6 Cu1 Cu2 85.70(11) 4_575 .
O4 Cu1 Cu2 84.89(12) . .
O8 Cu1 Cu2 82.23(11) 4_574 .
O1 Cu1 Cu2 82.27(12) 2_674 .
O10 Cu1 Cu2 178.79(14) . .
O3 Cu2 O5 89.70(18) . 4_575
O3 Cu2 O7 169.53(17) . 4_574
O5 Cu2 O7 90.8(2) 4_575 4_574
O3 Cu2 O2 90.25(18) . 2_674
O5 Cu2 O2 167.90(16) 4_575 2_674
O7 Cu2 O2 87.1(2) 4_574 2_674
O3 Cu2 O9 94.76(18) . .
O5 Cu2 O9 97.78(19) 4_575 .
O7 Cu2 O9 95.5(2) 4_574 .
O2 Cu2 O9 94.3(2) 2_674 .
O3 Cu2 Cu1 82.73(12) . .
O5 Cu2 Cu1 81.84(11) 4_575 .
O7 Cu2 Cu1 87.00(12) 4_574 .
O2 Cu2 Cu1 86.16(12) 2_674 .
O9 Cu2 Cu1 177.45(15) . .
O1 C1B O2 126.0(6) . .
O1 C1B C25A 116.4(5) . .
O2 C1B C25A 117.5(5) . .
O8 C2B O7 120.4(6) . .
O8 C2B C23A 121.4(5) . .
O7 C2B C23A 118.2(5) . .
C3B O5 Cu2 122.9(4) . 3_755
O6 C3B O5 129.5(6) . .
O6 C3B C32A 116.8(5) . .
O5 C3B C32A 113.8(5) . .
C3B O6 Cu1 120.0(4) . 3_755
C4B O3 Cu2 124.8(4) . .
O4 C4B O3 127.4(5) . .
O4 C4B C28A 115.6(4) . .
O3 C4B C28A 117.0(5) . .
C4B O4 Cu1 120.2(4) . .
C2B O7 Cu2 121.2(4) . 3_756
C1B O2 Cu2 119.5(4) . 2_676
C1B O1 Cu1 125.5(4) . 2_676
C2B O8 Cu1 128.8(4) . 3_756
C3E O2E C16A 119.9(10) . .
C5A O1E C1E 119.8(10) . .
C2E C1E O1E 129(2) . .
O2E C3E C4E 102.5(18) . .

loop_
_geom_bond_atom_site_label_1
_geom_bond_atom_site_label_2
_geom_bond_distance
_geom_bond_site_symmetry_2
C27A C28A 1.3900 .
C27A C32A 1.3900 .
C28A C29A 1.3900 .
C28A C4B 1.521(6) .
C29A C30A 1.3900 .
C30A C31A 1.3900 .
C30A C8A 1.573(12) 2_675
C30A C1A 1.630(4) .
C31A C32A 1.3900 .
C32A C3B 1.544(6) .
C17A C12A 1.345(10) .
C17A C18A 1.405(12) .
C17A C12A 1.508(12) 2_675
C17A C11A 1.629(12) 2_675
C17A C13A 1.842(11) 2_675
C17A C16A 2.038(12) 2_675
C18A C14A 0.967(12) 2_675
C18A C15A 1.342(13) 2_675
C18A C19A 1.401(12) .
C18A C13A 1.539(12) 2_675
C18A C16A 2.024(13) 2_675
C21A C22A 1.3900 .
C21A C26A 1.3900 .
C21A C19A 1.468(10) 2_675
C21A C14A 1.6816 .
C22A C23A 1.3900 .
C23A C24A 1.3900 .
C23A C2B 1.401(7) .
C24A C25A 1.3900 .
C25A C26A 1.3900 .
C25A C1B 1.458(7) .
C11A C12A 1.3916 .
C11A C16A 1.3918 .
C11A C4A 1.579(4) .
C11A C17A 1.629(11) 2_675
C12A C12A 1.317(10) 2_675
C12A C13A 1.3916 .
C12A C17A 1.508(11) 2_675
C12A C13A 1.873(6) 2_675
C13A C19A 1.187(9) 2_675
C13A C20A 1.255(13) 2_675
C13A C14A 1.3918 .
C13A C20A 1.456(11) .
C13A C18A 1.539(11) 2_675
C13A C13A 1.643(6) 2_675
C13A C17A 1.842(10) 2_675
C13A C12A 1.873(6) 2_675
C14A C19A 0.781(12) 2_675
C14A C18A 0.967(11) 2_675
C14A C15A 1.3918 .
C15A C18A 1.342(12) 2_675
C15A C16A 1.3915 .
C16A O2E 1.422(10) .
C16A C18A 2.024(11) 2_675
C16A C17A 2.038(11) 2_675
C19A C14A 0.780(13) 2_675
C19A C13A 1.187(10) 2_675
C19A C20A 1.432(14) .
C19A C21A 1.468(10) 2_675
C19A C20A 1.856(19) 2_675
C20A C20A 0.47(3) 2_675
C20A C13A 1.255(14) 2_675
C20A C19A 1.856(19) 2_675
C1A C9A 0.918(13) 2_675
C1A C8A 0.960(10) 2_675
C1A C2A 1.3900 .
C1A C6A 1.3900 .
C2A C8A 1.086(12) 2_675
C2A C7A 1.346(6) .
C2A C3A 1.3900 .
C2A C9A 1.446(13) 2_675
C2A C2A 1.675(10) 2_675
C2A C10A 1.708(10) 2_675
C2A C3A 1.892(6) 2_675
C3A C10A 1.356(10) .
C3A C3A 1.379(11) 2_675
C3A C4A 1.3900 .
C3A C10A 1.416(13) 2_675
C3A C2A 1.893(9) 2_675
C4A C5A 1.3900 .
C4A C10A 1.733(12) 2_675
C5A C6A 1.3900 .
C5A O1E 1.409(9) .
C6A C9A 1.425(14) 2_675
C7A C2A 1.346(7) 2_675
C7A C8A 1.467(10) .
C7A C8A 1.467(10) 2_675
C8A C1A 0.960(10) 2_675
C8A C2A 1.086(13) 2_675
C8A C9A 1.416(11) .
C8A C30A 1.573(13) 2_675
C9A C1A 0.918(13) 2_675
C9A C6A 1.425(17) 2_675
C9A C10A 1.432(12) .
C9A C2A 1.446(15) 2_675
C10A C3A 1.416(14) 2_675
C10A C2A 1.708(13) 2_675
C10A C4A 1.733(15) 2_675
Cu1 O6 1.945(5) 4_575
Cu1 O4 1.952(5) .
Cu1 O8 1.960(4) 4_574
Cu1 O1 1.976(4) 2_674
Cu1 O10 2.162(5) .
Cu1 Cu2 2.6523(5) .
Cu2 O3 1.905(5) .
Cu2 O5 1.961(4) 4_575
Cu2 O7 1.985(5) 4_574
Cu2 O2 1.990(4) 2_674
Cu2 O9 2.126(4) .
C1B O1 1.254(7) .
C1B O2 1.277(6) .
C2B O8 1.303(7) .
C2B O7 1.330(7) .
O5 C3B 1.251(7) .
O5 Cu2 1.961(4) 3_755
C3B O6 1.212(7) .
O6 Cu1 1.945(5) 3_755
O3 C4B 1.257(7) .
C4B O4 1.239(6) .
O7 Cu2 1.985(5) 3_756
O2 Cu2 1.990(4) 2_676
O1 Cu1 1.976(4) 2_676
O8 Cu1 1.960(4) 3_756
O2E C3E 1.397(13) .
O1E C1E 1.429(13) .
C1E C2E 1.42(3) .
C3E C4E 1.574(19) .
